data_4503188
loop_
_publ_author_name
'Williams, Colleen A.'
'Blake, Alexander J.'
'Wilson, Claire'
'Hubberstey, Peter'
'Schr\"oder, Martin'

_publ_section_title
;
 Novel Metal&#x2212;Organic Frameworks Derived from Group II Metal Cations
 and Aryldicarboxylate Anionic Ligands
;
_journal_issue 3
_journal_name_full 'Crystal Growth &amp; Design'
_journal_page_first 911
_journal_paper_doi 10.1021/cg700731d
_journal_volume 8
_journal_year 2008
_chemical_formula_moiety 'C19 H17 Ca N O5'
_chemical_formula_sum 'C19 H17 Ca N O5'
_chemical_formula_weight 379.42
_chemical_name_systematic
; 
 ? 
;
_space_group_IT_number 62
_symmetry_cell_setting orthorhombic
_symmetry_space_group_name_Hall '-P 2ac 2n'
_symmetry_space_group_name_H-M 'P n m a'
_atom_sites_solution_hydrogens geom
_atom_sites_solution_primary direct
_atom_sites_solution_secondary difmap
_audit_creation_method SHELXL-97
_cell_angle_alpha 90.00
_cell_angle_beta 90.00
_cell_angle_gamma 90.00
_cell_formula_units_Z 4
_cell_length_a 6.953(1)
_cell_length_b 24.355(2)
_cell_length_c 9.958(1)
_cell_measurement_reflns_used 4489
_cell_measurement_temperature 150(2)
_cell_measurement_theta_max 27.5
_cell_measurement_theta_min 3.24
_cell_volume 1686.3(3)
_computing_cell_refinement 'Bruker SAINT version 6.36a (Bruker, 2002)'
_computing_data_collection 'Bruker SMART version 5.624 (Bruker, 2001)'
_computing_data_reduction 'Bruker SAINT; Bruker SHELXTL (Bruker, 2001)'
_computing_molecular_graphics ' ?'
_computing_publication_material
;
enCIFer(Allen et al.,2004);PLATON(Spek,2003)
;
_computing_structure_refinement 'SHELXL-97 (Sheldrick, 1997)'
_computing_structure_solution 'SHELXS-97 (Sheldrick, 1990)'
_diffrn_ambient_temperature 150(2)
_diffrn_measured_fraction_theta_full 0.995
_diffrn_measured_fraction_theta_max 0.995
_diffrn_measurement_device_type 'Bruker SMART1000 CCD area detector'
_diffrn_measurement_method \w
_diffrn_radiation_monochromator graphite
_diffrn_radiation_source 'normal-focus sealed tube'
_diffrn_radiation_type MoK\a
_diffrn_radiation_wavelength 0.71073
_diffrn_reflns_av_R_equivalents 0.0188
_diffrn_reflns_av_sigmaI/netI 0.0152
_diffrn_reflns_limit_h_max 8
_diffrn_reflns_limit_h_min -8
_diffrn_reflns_limit_k_max 19
_diffrn_reflns_limit_k_min -31
_diffrn_reflns_limit_l_max 12
_diffrn_reflns_limit_l_min -12
_diffrn_reflns_number 9697
_diffrn_reflns_theta_full 27.49
_diffrn_reflns_theta_max 27.49
_diffrn_reflns_theta_min 2.21
_diffrn_standards_decay_% 0
_diffrn_standards_number 0
_exptl_absorpt_coefficient_mu 0.404
_exptl_absorpt_correction_type none
_exptl_crystal_colour orange
_exptl_crystal_density_diffrn 1.494
_exptl_crystal_density_method 'not measured'
_exptl_crystal_description block
_exptl_crystal_F_000 792
_exptl_crystal_size_max 0.32
_exptl_crystal_size_mid 0.30
_exptl_crystal_size_min 0.14
_refine_diff_density_max 0.36
_refine_diff_density_min -0.24
_refine_diff_density_rms 0.05
_refine_ls_extinction_method none
_refine_ls_goodness_of_fit_ref 1.073
_refine_ls_hydrogen_treatment constr
_refine_ls_matrix_type full
_refine_ls_number_parameters 136
_refine_ls_number_reflns 1965
_refine_ls_number_restraints 8
_refine_ls_restrained_S_all 1.103
_refine_ls_R_factor_all 0.0372
_refine_ls_R_factor_gt 0.0323
_refine_ls_shift/su_max 0.001
_refine_ls_shift/su_mean 0.000
_refine_ls_structure_factor_coef Fsqd
_refine_ls_weighting_details 'calc w=1/[\s^2^(Fo^2^)+(0.0498P)^2^+0.5506P] where P=(Fo^2^+2Fc^2^)/3'
_refine_ls_weighting_scheme calc
_refine_ls_wR_factor_gt 0.0844
_refine_ls_wR_factor_ref 0.0875
_reflns_number_gt 1759
_reflns_number_total 1965
_reflns_threshold_expression >2\s(I)
_cod_data_source_file cg700731d.cif
_cod_data_source_block 7
_cod_depositor_comments
;
The following automatic conversions were performed:

'_symmetry_cell_setting' value 'Orthorhombic' changed to
'orthorhombic' according to
/home/saulius/struct/CIF-dictionaries/cif_core.dic dictionary named
'cif_core.dic' version 2.4.1 from 2010-06-29.

Automatic conversion script
Id: cif_fix_values 1715 2011-07-08 13:25:40Z adriana 
;
_cod_database_code 4503188

loop_
_symmetry_equiv_pos_as_xyz
'x, y, z'
'-x+1/2, -y, z+1/2'
'-x, y+1/2, -z'
'x+1/2, -y+1/2, -z+1/2'
'-x, -y, -z'
'x-1/2, y, -z-1/2'
'x, -y-1/2, z'
'-x-1/2, y-1/2, z-1/2'

loop_
_atom_site_label
_atom_site_type_symbol
_atom_site_fract_x
_atom_site_fract_y
_atom_site_fract_z
_atom_site_U_iso_or_equiv
_atom_site_adp_type
_atom_site_occupancy
_atom_site_symmetry_multiplicity
_atom_site_calc_flag
_atom_site_refinement_flags
_atom_site_disorder_assembly
_atom_site_disorder_group
Ca1 Ca 1.18199(5) 0.2500 0.20518(3) 0.01731(13) Uani 1 2 d S . .
O1 O 0.88835(15) 0.31062(4) 0.18552(11) 0.0295(3) Uani 1 1 d . . .
O2 O 1.12075(18) 0.32175(5) 0.03829(12) 0.0421(3) Uani 1 1 d . . .
C1 C 0.5933(2) 0.44989(6) 0.04282(14) 0.0263(3) Uani 1 1 d . . .
C2 C 0.6872(2) 0.40225(6) 0.08781(14) 0.0265(3) Uani 1 1 d . . .
H2A H 0.6290 0.3806 0.1561 0.032 Uiso 1 1 calc R . .
C3 C 0.8623(2) 0.38603(6) 0.03519(14) 0.0257(3) Uani 1 1 d . . .
C31 C 0.9637(2) 0.33597(6) 0.08812(13) 0.0250(3) Uani 1 1 d . . .
C4 C 0.9459(2) 0.41709(7) -0.06792(16) 0.0366(4) Uani 1 1 d . . .
H4A H 1.0636 0.4057 -0.1076 0.044 Uiso 1 1 calc R . .
C5 C 0.8562(3) 0.46430(7) -0.11141(18) 0.0406(4) Uani 1 1 d . . .
H5A H 0.9140 0.4853 -0.1809 0.049 Uiso 1 1 calc R . .
C6 C 0.6822(2) 0.48213(6) -0.05579(15) 0.0300(3) Uani 1 1 d . . .
C7 C 0.5994(2) 0.53609(6) -0.09912(16) 0.0324(3) Uani 1 1 d . . .
H7A H 0.6907 0.5655 -0.0736 0.039 Uiso 1 1 calc R . .
H7B H 0.5897 0.5361 -0.1983 0.039 Uiso 1 1 calc R . .
O1S O 1.0005(2) 0.2500 0.41902(13) 0.0312(4) Uani 1 2 d SD . .
N1S N 1.0024(3) 0.2500 0.64592(17) 0.0412(5) Uani 1 2 d SD . .
C1S C 1.0074(4) 0.27119(13) 0.5272(3) 0.0297(6) Uani 0.50 1 d PD A -1
H1SA H 1.0185 0.3101 0.5255 0.036 Uiso 0.50 1 calc PR A -1
C2S C 1.0086(5) 0.2793(2) 0.7700(4) 0.0701(16) Uani 0.50 1 d PD A -1
H2SA H 1.0186 0.3187 0.7520 0.105 Uiso 0.50 1 calc PR A -1
H2SB H 1.1205 0.2673 0.8221 0.105 Uiso 0.50 1 calc PR A -1
H2SC H 0.8909 0.2719 0.8211 0.105 Uiso 0.50 1 calc PR A -1
C3S C 0.9869(6) 0.18761(16) 0.6585(4) 0.0522(10) Uani 0.50 1 d PD A -1
H3SA H 0.9831 0.1712 0.5687 0.078 Uiso 0.50 1 calc PR A -1
H3SB H 0.8691 0.1781 0.7072 0.078 Uiso 0.50 1 calc PR A -1
H3SC H 1.0987 0.1735 0.7075 0.078 Uiso 0.50 1 calc PR A -1

loop_
_atom_site_aniso_label
_atom_site_aniso_U_11
_atom_site_aniso_U_22
_atom_site_aniso_U_33
_atom_site_aniso_U_23
_atom_site_aniso_U_13
_atom_site_aniso_U_12
Ca1 0.01419(19) 0.0211(2) 0.01666(19) 0.000 -0.00053(13) 0.000
O1 0.0244(5) 0.0264(5) 0.0377(6) 0.0133(4) 0.0025(4) 0.0010(4)
O2 0.0383(6) 0.0486(7) 0.0394(6) 0.0220(5) 0.0112(5) 0.0155(6)
C1 0.0268(7) 0.0241(7) 0.0281(7) 0.0052(5) -0.0052(6) -0.0018(6)
C2 0.0279(7) 0.0234(7) 0.0280(7) 0.0077(5) -0.0037(5) -0.0021(5)
C3 0.0279(7) 0.0233(7) 0.0259(7) 0.0044(5) -0.0050(6) -0.0012(5)
C31 0.0251(7) 0.0243(7) 0.0256(7) 0.0039(5) -0.0047(5) -0.0024(5)
C4 0.0367(8) 0.0342(8) 0.0389(8) 0.0114(7) 0.0085(7) 0.0064(7)
C5 0.0406(9) 0.0375(9) 0.0436(9) 0.0189(7) 0.0115(8) 0.0055(7)
C6 0.0313(8) 0.0260(7) 0.0327(7) 0.0081(6) -0.0019(6) 0.0001(6)
C7 0.0303(8) 0.0299(8) 0.0372(8) 0.0135(6) 0.0004(6) 0.0025(6)
O1S 0.0200(7) 0.0561(10) 0.0176(7) 0.000 0.0000(5) 0.000
N1S 0.0259(9) 0.0789(16) 0.0188(9) 0.000 -0.0017(7) 0.000
C1S 0.0180(12) 0.0431(16) 0.0279(14) -0.0047(11) -0.0013(10) -0.0022(11)
C2S 0.0345(19) 0.146(5) 0.0298(18) -0.030(2) -0.0008(14) 0.004(2)
C3S 0.040(2) 0.076(3) 0.0404(19) 0.0240(19) 0.0025(15) 0.0098(19)

loop_
_atom_type_symbol
_atom_type_description
_atom_type_scat_dispersion_real
_atom_type_scat_dispersion_imag
_atom_type_scat_source
C C 0.0033 0.0016 'International Tables Vol C Tables 4.2.6.8 and 6.1.1.4'
H H 0.0000 0.0000 'International Tables Vol C Tables 4.2.6.8 and 6.1.1.4'
N N 0.0061 0.0033 'International Tables Vol C Tables 4.2.6.8 and 6.1.1.4'
O O 0.0106 0.0060 'International Tables Vol C Tables 4.2.6.8 and 6.1.1.4'
Ca Ca 0.2262 0.3064 'International Tables Vol C Tables 4.2.6.8 and 6.1.1.4'

loop_
_geom_angle_atom_site_label_1
_geom_angle_atom_site_label_2
_geom_angle_atom_site_label_3
_geom_angle
_geom_angle_site_symmetry_1
_geom_angle_site_symmetry_3
O1 Ca1 O1 78.69(6) 6_656 4
O1 Ca1 O2 151.25(4) 6_656 7_565
O1 Ca1 O2 88.39(4) 4 7_565
O1 Ca1 O2 88.39(4) 6_656 .
O1 Ca1 O2 151.25(4) 4 .
O2 Ca1 O2 91.06(7) 7_565 .
O1 Ca1 O1S 84.95(4) 6_656 .
O1 Ca1 O1S 84.95(4) 4 .
O2 Ca1 O1S 119.68(3) 7_565 .
O2 Ca1 O1S 119.68(3) . .
O1 Ca1 O1 154.74(3) 6_656 7_565
O1 Ca1 O1 99.42(4) 4 7_565
O2 Ca1 O1 52.41(4) 7_565 7_565
O2 Ca1 O1 102.93(4) . 7_565
O1S Ca1 O1 69.81(4) . 7_565
O1 Ca1 O1 99.42(4) 6_656 .
O1 Ca1 O1 154.74(3) 4 .
O2 Ca1 O1 102.93(4) 7_565 .
O2 Ca1 O1 52.41(4) . .
O1S Ca1 O1 69.81(4) . .
O1 Ca1 O1 71.50(5) 7_565 .
O1 Ca1 O1S 71.94(4) 6_656 6_656
O1 Ca1 O1S 71.94(4) 4 6_656
O2 Ca1 O1S 79.68(4) 7_565 6_656
O2 Ca1 O1S 79.68(4) . 6_656
O1S Ca1 O1S 149.83(5) . 6_656
O1 Ca1 O1S 131.88(3) 7_565 6_656
O1 Ca1 O1S 131.88(3) . 6_656
O1 Ca1 C31 171.77(4) 6_656 7_565
O1 Ca1 C31 93.08(4) 4 7_565
O2 Ca1 C31 26.02(4) 7_565 7_565
O2 Ca1 C31 98.90(5) . 7_565
O1S Ca1 C31 94.63(4) . 7_565
O1 Ca1 C31 26.45(4) 7_565 7_565
O1 Ca1 C31 88.11(4) . 7_565
O1S Ca1 C31 105.47(4) 6_656 7_565
O1 Ca1 C31 93.08(4) 6_656 .
O1 Ca1 C31 171.77(4) 4 .
O2 Ca1 C31 98.90(5) 7_565 .
O2 Ca1 C31 26.02(4) . .
O1S Ca1 C31 94.63(4) . .
O1 Ca1 C31 88.11(4) 7_565 .
O1 Ca1 C31 26.45(4) . .
O1S Ca1 C31 105.47(4) 6_656 .
C31 Ca1 C31 95.14(6) 7_565 .
O1 Ca1 Ca1 44.52(3) 6_656 6_656
O1 Ca1 Ca1 44.52(3) 4 6_656
O2 Ca1 Ca1 109.70(3) 7_565 6_656
O2 Ca1 Ca1 109.70(3) . 6_656
O1S Ca1 Ca1 106.25(4) . 6_656
O1 Ca1 Ca1 143.30(3) 7_565 6_656
O1 Ca1 Ca1 143.30(3) . 6_656
O1S Ca1 Ca1 43.58(3) 6_656 6_656
C31 Ca1 Ca1 128.35(3) 7_565 6_656
C31 Ca1 Ca1 128.35(3) . 6_656
O1 Ca1 Ca1 118.72(3) 6_656 6_556
O1 Ca1 Ca1 118.72(3) 4 6_556
O2 Ca1 Ca1 90.02(3) 7_565 6_556
O2 Ca1 Ca1 90.02(3) . 6_556
O1S Ca1 Ca1 44.95(3) . 6_556
O1 Ca1 Ca1 40.25(2) 7_565 6_556
O1 Ca1 Ca1 40.25(2) . 6_556
O1S Ca1 Ca1 165.22(3) 6_656 6_556
C31 Ca1 Ca1 65.41(3) 7_565 6_556
C31 Ca1 Ca1 65.41(3) . 6_556
Ca1 Ca1 Ca1 151.20(2) 6_656 6_556
C31 O1 Ca1 157.52(10) . 6_556
C31 O1 Ca1 90.57(9) . .
Ca1 O1 Ca1 95.23(4) 6_556 .
C31 O2 Ca1 94.61(9) . .
C6 C1 C2 118.78(14) . .
C6 C1 C7 122.09(13) . 5_665
C2 C1 C7 119.11(13) . 5_665
C3 C2 C1 121.62(13) . .
C2 C3 C4 119.23(13) . .
C2 C3 C31 120.76(13) . .
C4 C3 C31 120.01(14) . .
O2 C31 O1 122.15(13) . .
O2 C31 C3 119.71(13) . .
O1 C31 C3 118.10(13) . .
O2 C31 Ca1 59.37(8) . .
O1 C31 Ca1 62.98(7) . .
C3 C31 Ca1 173.38(10) . .
C5 C4 C3 119.54(15) . .
C4 C5 C6 121.72(15) . .
C5 C6 C1 119.00(14) . .
C5 C6 C7 119.36(14) . .
C1 C6 C7 121.60(14) . .
C1 C7 C6 115.95(13) 5_665 .
C1S O1S C1S 51.2(3) . 7_565
C1S O1S Ca1 139.00(16) . .
C1S O1S Ca1 139.00(16) 7_565 .
C1S O1S Ca1 118.33(15) . 6_556
C1S O1S Ca1 118.33(15) 7_565 6_556
Ca1 O1S Ca1 91.47(4) . 6_556
C1S N1S C1S 47.2(3) 7_565 .
C1S N1S C2S 172.8(3) 7_565 .
C1S N1S C2S 126.3(2) . .
C1S N1S C2S 126.3(2) 7_565 7_565
C1S N1S C2S 172.8(3) . 7_565
C2S N1S C2S 59.9(4) . 7_565
C1S N1S C3S 118.3(2) 7_565 7_565
C1S N1S C3S 71.3(2) . 7_565
C2S N1S C3S 55.6(3) . 7_565
C2S N1S C3S 115.3(3) 7_565 7_565
C1S N1S C3S 71.3(2) 7_565 .
C1S N1S C3S 118.3(2) . .
C2S N1S C3S 115.3(3) . .
C2S N1S C3S 55.6(3) 7_565 .
C3S N1S C3S 167.6(3) 7_565 .
O1S C1S N1S 130.7(3) . .

loop_
_geom_bond_atom_site_label_1
_geom_bond_atom_site_label_2
_geom_bond_distance
_geom_bond_site_symmetry_2
Ca1 O1 2.3288(10) 6_656
Ca1 O1 2.3288(10) 4
Ca1 O2 2.4489(11) 7_565
Ca1 O2 2.4489(11) .
Ca1 O1S 2.4752(14) .
Ca1 O1 2.5272(11) 7_565
Ca1 O1 2.5272(11) .
Ca1 O1S 2.5366(14) 6_656
Ca1 C31 2.8367(14) 7_565
Ca1 C31 2.8367(14) .
Ca1 Ca1 3.5893(5) 6_656
Ca1 Ca1 3.5893(5) 6_556
O1 C31 1.2635(17) .
O1 Ca1 2.3288(10) 6_556
O2 C31 1.2485(18) .
C1 C6 1.401(2) .
C1 C2 1.405(2) .
C1 C7 1.492(2) 5_665
C2 C3 1.383(2) .
C3 C4 1.401(2) .
C3 C31 1.5035(19) .
C4 C5 1.378(2) .
C5 C6 1.400(2) .
C6 C7 1.498(2) .
C7 C1 1.492(2) 5_665
O1S C1S 1.196(3) .
O1S C1S 1.196(3) 7_565
O1S Ca1 2.5366(14) 6_556
N1S C1S 1.290(3) 7_565
N1S C1S 1.290(3) .
N1S C2S 1.427(4) .
N1S C2S 1.427(4) 7_565
N1S C3S 1.528(4) 7_565
N1S C3S 1.528(4) .
